data_2311368
loop_
_publ_author_name
'Khandar, Ali Akbar'
'Afkhami, Farhad Akbari'
'Krautscheid, Harald'
'Kristoffersen, Kenneth Aase'
'Atio\(glu, Zeliha'
'Akkurt, Mehmet'
'G\"orbitz, Carl Henrik'

_publ_section_title
;
 Crystal structures of
 di-bromido-{<i>N</i>-[(pyridin-2-yl-\k<i>N</i>)methyl-idene]picolinohydrazide-\k<sup>2</sup><i>N</i>',<i>O</i>}cadmium
 methanol monosolvate and
 di-iodido{<i>N</i>-[(pyridin-2-yl-\k<i>N</i>)methyl-idene]picolinohydrazide-\k<sup>2</sup><i>N</i>',<i>O</i>}cadmium.
;
_journal_coeditor_code SU5361
_journal_issue 'Pt 5'
_journal_name_full 'Acta crystallographica. Section E, Crystallographic communications'
_journal_page_first 698
_journal_page_last 701
_journal_paper_doi 10.1107/S2056989017005308
_journal_volume 73
_journal_year 2017
_chemical_formula_iupac '[Cd Br2 (C12 H10 N4 O)], C H4 O'
_chemical_formula_moiety 'C12 H10 Br2 Cd N4 O, C H4 O'
_chemical_formula_sum 'C13 H14 Br2 Cd N4 O2'
_chemical_formula_weight 530.50
_chemical_name_systematic
'Dibromido{<i>N</i>-[(pyridin-2-yl-\k<i>N</i>)methylidene]picolinohydrazide-\k^2^<i>N</i>',<i>O</i>}cadmium methanol monosolvate'
_space_group_crystal_system monoclinic
_space_group_IT_number 14
_space_group_name_Hall '-P 2yn'
_space_group_name_H-M_alt 'P 1 21/n 1'
_atom_sites_solution_hydrogens geom
_audit_creation_method SHELXL-2014/7
_cell_angle_alpha 90
_cell_angle_beta 95.132(4)
_cell_angle_gamma 90
_cell_formula_units_Z 4
_cell_length_a 7.5482(4)
_cell_length_b 15.7571(8)
_cell_length_c 14.6407(6)
_cell_measurement_reflns_used 2435
_cell_measurement_temperature 130.00(10)
_cell_measurement_theta_max 74.4246
_cell_measurement_theta_min 3.0280
_cell_volume 1734.35(15)
_computing_cell_refinement
;
CrysAlis PRO (Agilent, 2011)
;
_computing_data_collection
;
CrysAlis PRO (Agilent, 2011)
;
_computing_data_reduction
;
CrysAlis PRO (Agilent, 2011)
;
_computing_molecular_graphics
;
ORTEP-3 for Windows (Farrugia, 2012)
;
_computing_publication_material
;
WinGX (Farrugia, 2012) and PLATON (Spek, 2009)
;
_computing_structure_refinement
;
<i>SHELXL2016/6</i> (Sheldrick, 2015b)
;
_computing_structure_solution
;
<i>SHELXS2014/7</i> (Sheldrick, 2008)
;
_diffrn_ambient_temperature 130.00(10)
_diffrn_measured_fraction_theta_full 0.999
_diffrn_measured_fraction_theta_max 0.974
_diffrn_measurement_device_type 'Agilent SuperNova, Dual, Cu at zero, Atlas'
_diffrn_measurement_method '\w scans'
_diffrn_radiation_monochromator mirror
_diffrn_radiation_source 'SuperNova (Cu) X-ray Source'
_diffrn_radiation_type 'Cu K\a'
_diffrn_radiation_wavelength 1.5418
_diffrn_reflns_av_R_equivalents 0.0380
_diffrn_reflns_limit_h_max 9
_diffrn_reflns_limit_h_min -9
_diffrn_reflns_limit_k_max 19
_diffrn_reflns_limit_k_min -18
_diffrn_reflns_limit_l_max 10
_diffrn_reflns_limit_l_min -18
_diffrn_reflns_number 6773
_diffrn_reflns_theta_full 67.684
_diffrn_reflns_theta_max 74.597
_diffrn_reflns_theta_min 4.131
_diffrn_standards_decay_% 0
_diffrn_standards_interval_count 0
_diffrn_standards_interval_time 0
_diffrn_standards_number 0
_exptl_absorpt_coefficient_mu 15.586
_exptl_absorpt_correction_T_max 1.00000
_exptl_absorpt_correction_T_min 0.56141
_exptl_absorpt_correction_type multi-scan
_exptl_absorpt_process_details
;
(CrysAlis PRO; Agilent, 2011)
;
_exptl_crystal_colour 'light yellow'
_exptl_crystal_density_diffrn 2.032
_exptl_crystal_description prism
_exptl_crystal_F_000 1016
_exptl_crystal_size_max 0.0781
_exptl_crystal_size_mid 0.0517
_exptl_crystal_size_min 0.0399
_refine_diff_density_max 0.627
_refine_diff_density_min -0.760
_refine_ls_extinction_method none
_refine_ls_goodness_of_fit_ref 1.023
_refine_ls_hydrogen_treatment constr
_refine_ls_matrix_type full
_refine_ls_number_parameters 201
_refine_ls_number_reflns 3458
_refine_ls_number_restraints 0
_refine_ls_restrained_S_all 1.023
_refine_ls_R_factor_all 0.0486
_refine_ls_R_factor_gt 0.0335
_refine_ls_shift/su_max 0.001
_refine_ls_shift/su_mean 0.000
_refine_ls_structure_factor_coef Fsqd
_refine_ls_weighting_details 'w=1/[\s^2^(Fo^2^)+(0.0275P)^2^] where P=(Fo^2^+2Fc^2^)/3'
_refine_ls_weighting_scheme calc
_refine_ls_wR_factor_gt 0.0710
_refine_ls_wR_factor_ref 0.0779
_reflns_number_gt 2764
_reflns_number_total 3458
_reflns_threshold_expression 'I > 2\s(I)'
_cod_data_source_file su5361sup1.cif
_cod_data_source_block I
_cod_original_sg_symbol_H-M 'P 21/n'
_cod_database_code 2311368
_shelx_space_group_comment
;
The symmetry employed for this shelxl refinement is uniquely defined
by the following loop, which should always be used as a source of
symmetry information in preference to the above space-group names.
They are only intended as comments.
;

loop_
_space_group_symop_operation_xyz
'x, y, z'
'-x+1/2, y+1/2, -z+1/2'
'-x, -y, -z'
'x-1/2, -y-1/2, z-1/2'

loop_
_atom_site_type_symbol
_atom_site_label
_atom_site_fract_x
_atom_site_fract_y
_atom_site_fract_z
_atom_site_U_iso_or_equiv
_atom_site_adp_type
_atom_site_calc_flag
_atom_site_occupancy
C C1 0.3542(9) 0.3896(4) 0.5136(4) 0.0494(16) Uani d 1
H H1 0.3566 0.4180 0.4565 0.059 Uiso calc 1
C C2 0.2666(9) 0.4292(4) 0.5819(4) 0.0482(16) Uani d 1
H H2 0.2058 0.4814 0.5708 0.058 Uiso calc 1
C C3 0.2712(8) 0.3898(4) 0.6662(3) 0.0376(12) Uani d 1
H H3 0.2154 0.4151 0.7150 0.045 Uiso calc 1
C C4 0.3584(7) 0.3128(3) 0.6786(3) 0.0315(11) Uani d 1
H H4 0.3643 0.2850 0.7364 0.038 Uiso calc 1
C C5 0.4375(6) 0.2763(3) 0.6056(3) 0.0259(10) Uani d 1
C C6 0.5190(6) 0.1927(3) 0.6130(3) 0.0257(9) Uani d 1
H H6 0.5270 0.1620 0.6690 0.031 Uiso calc 1
C C7 0.7080(6) 0.0589(3) 0.4588(3) 0.0239(9) Uani d 1
C C8 0.7879(6) -0.0271(3) 0.4567(3) 0.0261(10) Uani d 1
C C9 0.8393(6) -0.0581(3) 0.3740(3) 0.0311(11) Uani d 1
H H9 0.8205 -0.0258 0.3192 0.037 Uiso calc 1
C C10 0.9185(7) -0.1374(4) 0.3737(3) 0.0338(11) Uani d 1
H H10 0.9544 -0.1609 0.3185 0.041 Uiso calc 1
C C11 0.9440(6) -0.1815(3) 0.4546(3) 0.0306(11) Uani d 1
H H11 1.0005 -0.2354 0.4566 0.037 Uiso calc 1
C C12 0.8857(7) -0.1459(3) 0.5335(3) 0.0321(11) Uani d 1
H H12 0.9033 -0.1772 0.5890 0.039 Uiso calc 1
C C13 0.2406(12) 0.4864(5) 0.2809(5) 0.083(3) Uani d 1
H H13A 0.3593 0.5002 0.2631 0.124 Uiso calc 1
H H13B 0.2374 0.4268 0.2999 0.124 Uiso calc 1
H H13C 0.2133 0.5229 0.3321 0.124 Uiso calc 1
N N1 0.4340(6) 0.3153(3) 0.5234(3) 0.0333(10) Uani d 1
N N2 0.5791(5) 0.1625(3) 0.5414(2) 0.0240(8) Uani d 1
N N3 0.6507(5) 0.0828(3) 0.5400(2) 0.0265(8) Uani d 1
H H3N 0.6589 0.0495 0.5884 0.032 Uiso calc 1
N N4 0.8071(5) -0.0709(3) 0.5358(2) 0.0267(8) Uani d 1
O O1 0.6971(5) 0.1057(2) 0.3907(2) 0.0291(7) Uani d 1
O O2 0.1154(6) 0.4997(3) 0.2070(2) 0.0401(9) Uani d 1
H H2A 0.1202 0.5505 0.1898 0.060 Uiso calc 1
Cd Cd1 0.57044(5) 0.24361(2) 0.40754(2) 0.02814(10) Uani d 1
Br Br1 0.34115(7) 0.21728(4) 0.27099(3) 0.03309(13) Uani d 1
Br Br2 0.82753(8) 0.34184(4) 0.37807(4) 0.03634(14) Uani d 1

loop_
_atom_site_aniso_label
_atom_site_aniso_U_11
_atom_site_aniso_U_22
_atom_site_aniso_U_33
_atom_site_aniso_U_12
_atom_site_aniso_U_13
_atom_site_aniso_U_23
C1 0.081(5) 0.035(4) 0.033(3) 0.020(3) 0.011(3) 0.004(2)
C2 0.076(4) 0.028(3) 0.041(3) 0.024(3) 0.012(3) -0.003(2)
C3 0.049(3) 0.027(3) 0.038(3) 0.003(2) 0.009(2) -0.011(2)
C4 0.042(3) 0.024(3) 0.029(2) -0.004(2) 0.006(2) -0.001(2)
C5 0.031(2) 0.021(3) 0.026(2) -0.003(2) 0.0001(17) -0.0046(18)
C6 0.031(2) 0.022(3) 0.024(2) -0.003(2) 0.0019(17) 0.0018(18)
C7 0.022(2) 0.017(2) 0.032(2) -0.0017(18) -0.0005(17) -0.0006(19)
C8 0.026(2) 0.023(3) 0.029(2) -0.0033(19) -0.0015(17) -0.0036(19)
C9 0.031(2) 0.032(3) 0.030(2) 0.003(2) 0.0019(19) -0.001(2)
C10 0.034(3) 0.030(3) 0.039(3) 0.002(2) 0.008(2) -0.001(2)
C11 0.027(2) 0.020(3) 0.045(3) 0.0005(19) 0.003(2) -0.002(2)
C12 0.031(2) 0.025(3) 0.039(2) 0.000(2) 0.001(2) 0.003(2)
C13 0.123(8) 0.050(5) 0.065(4) 0.023(5) -0.045(5) -0.006(4)
N1 0.050(3) 0.025(2) 0.0260(18) 0.004(2) 0.0066(17) -0.0026(17)
N2 0.0269(19) 0.023(2) 0.0222(16) -0.0018(16) 0.0007(14) -0.0002(15)
N3 0.033(2) 0.021(2) 0.0258(18) 0.0001(17) 0.0004(15) 0.0017(16)
N4 0.0272(19) 0.024(2) 0.0295(18) 0.0008(17) 0.0035(15) -0.0002(16)
O1 0.0388(19) 0.0215(19) 0.0274(16) 0.0022(15) 0.0046(13) 0.0044(14)
O2 0.060(2) 0.032(2) 0.0284(17) 0.0022(19) 0.0041(16) -0.0001(15)
Cd1 0.03855(18) 0.0225(2) 0.02370(15) 0.00179(15) 0.00451(12) 0.00180(13)
Br1 0.0344(3) 0.0331(3) 0.0313(2) -0.0030(2) 0.00060(19) 0.0069(2)
Br2 0.0439(3) 0.0243(3) 0.0413(3) -0.0036(2) 0.0063(2) -0.0008(2)

loop_
_atom_type_symbol
_atom_type_description
_atom_type_scat_dispersion_real
_atom_type_scat_dispersion_imag
_atom_type_scat_source
C C 0.0181 0.0091 'International Tables Vol C Tables 4.2.6.8 and 6.1.1.4'
H H 0.0000 0.0000 'International Tables Vol C Tables 4.2.6.8 and 6.1.1.4'
N N 0.0311 0.0180 'International Tables Vol C Tables 4.2.6.8 and 6.1.1.4'
O O 0.0492 0.0322 'International Tables Vol C Tables 4.2.6.8 and 6.1.1.4'
Cd Cd 0.1185 4.6533 'International Tables Vol C Tables 4.2.6.8 and 6.1.1.4'
Br Br -0.6763 1.2805 'International Tables Vol C Tables 4.2.6.8 and 6.1.1.4'

loop_
_geom_angle_atom_site_label_1
_geom_angle_atom_site_label_2
_geom_angle_atom_site_label_3
_geom_angle
N1 C1 C2 124.1(5)
N1 C1 H1 118.0
C2 C1 H1 118.0
C3 C2 C1 117.7(5)
C3 C2 H2 121.1
C1 C2 H2 121.1
C2 C3 C4 119.1(5)
C2 C3 H3 120.5
C4 C3 H3 120.5
C3 C4 C5 119.4(5)
C3 C4 H4 120.3
C5 C4 H4 120.3
N1 C5 C4 121.3(5)
N1 C5 C6 117.0(4)
C4 C5 C6 121.6(4)
N2 C6 C5 117.3(4)
N2 C6 H6 121.4
C5 C6 H6 121.4
O1 C7 N3 122.6(4)
O1 C7 C8 121.7(4)
N3 C7 C8 115.7(4)
N4 C8 C9 123.5(5)
N4 C8 C7 117.6(4)
C9 C8 C7 118.9(4)
C10 C9 C8 118.2(5)
C10 C9 H9 120.9
C8 C9 H9 120.9
C11 C10 C9 118.8(5)
C11 C10 H10 120.6
C9 C10 H10 120.6
C10 C11 C12 118.9(5)
C10 C11 H11 120.6
C12 C11 H11 120.6
N4 C12 C11 123.9(5)
N4 C12 H12 118.1
C11 C12 H12 118.1
O2 C13 H13A 109.5
O2 C13 H13B 109.5
H13A C13 H13B 109.5
O2 C13 H13C 109.5
H13A C13 H13C 109.5
H13B C13 H13C 109.5
C1 N1 C5 118.3(4)
C1 N1 Cd1 125.0(3)
C5 N1 Cd1 116.7(3)
C6 N2 N3 121.8(4)
C6 N2 Cd1 120.1(3)
N3 N2 Cd1 118.1(3)
C7 N3 N2 115.3(4)
C7 N3 H3N 122.4
N2 N3 H3N 122.4
C12 N4 C8 116.7(4)
C7 O1 Cd1 117.1(3)
C13 O2 H2A 109.5
N2 Cd1 N1 68.80(14)
N2 Cd1 O1 66.95(12)
N1 Cd1 O1 135.60(13)
N2 Cd1 Br2 120.65(9)
N1 Cd1 Br2 102.70(12)
O1 Cd1 Br2 102.51(8)
N2 Cd1 Br1 122.22(9)
N1 Cd1 Br1 109.42(11)
O1 Cd1 Br1 91.20(8)
Br2 Cd1 Br1 115.99(2)

loop_
_geom_bond_atom_site_label_1
_geom_bond_atom_site_label_2
_geom_bond_distance
C1 N1 1.319(7)
C1 C2 1.394(7)
C1 H1 0.9500
C2 C3 1.378(8)
C2 H2 0.9500
C3 C4 1.385(8)
C3 H3 0.9500
C4 C5 1.395(6)
C4 H4 0.9500
C5 N1 1.349(6)
C5 C6 1.453(7)
C6 N2 1.271(6)
C6 H6 0.9500
C7 O1 1.236(5)
C7 N3 1.354(6)
C7 C8 1.485(7)
C8 N4 1.344(6)
C8 C9 1.393(6)
C9 C10 1.385(7)
C9 H9 0.9500
C10 C11 1.370(7)
C10 H10 0.9500
C11 C12 1.391(7)
C11 H11 0.9500
C12 N4 1.324(7)
C12 H12 0.9500
C13 O2 1.388(7)
C13 H13A 0.9800
C13 H13B 0.9800
C13 H13C 0.9800
N1 Cd1 2.351(4)
N2 N3 1.368(6)
N2 Cd1 2.336(4)
N3 H3N 0.8800
O1 Cd1 2.396(3)
O2 H2A 0.8400
Cd1 Br2 2.5490(7)
Cd1 Br1 2.5585(6)

loop_
_geom_hbond_atom_site_label_D
_geom_hbond_atom_site_label_H
_geom_hbond_atom_site_label_A
_geom_hbond_site_symmetry_A
_geom_hbond_distance_DH
_geom_hbond_distance_HA
_geom_hbond_distance_DA
_geom_hbond_angle_DHA
N3 H3N O2 4_666 0.88 1.96 2.803(5) 161
O2 H2A Br1 2_555 0.84 2.70 3.456(4) 150
C2 H2 Br2 3_666 0.95 2.90 3.734(6) 147
C4 H4 Br2 4_566 0.95 2.91 3.826(5) 162
C10 H10 Br1 2_645 0.95 2.85 3.703(5) 149

loop_
_geom_torsion_atom_site_label_1
_geom_torsion_atom_site_label_2
_geom_torsion_atom_site_label_3
_geom_torsion_atom_site_label_4
_geom_torsion
N1 C1 C2 C3 3.2(11)
C1 C2 C3 C4 -1.3(10)
C2 C3 C4 C5 -0.8(8)
C3 C4 C5 N1 1.4(8)
C3 C4 C5 C6 -175.4(5)
N1 C5 C6 N2 -0.6(7)
C4 C5 C6 N2 176.2(5)
O1 C7 C8 N4 174.9(4)
N3 C7 C8 N4 -4.3(6)
O1 C7 C8 C9 -5.0(7)
N3 C7 C8 C9 175.9(4)
N4 C8 C9 C10 -1.7(7)
C7 C8 C9 C10 178.1(4)
C8 C9 C10 C11 -0.5(7)
C9 C10 C11 C12 1.5(7)
C10 C11 C12 N4 -0.5(8)
C2 C1 N1 C5 -2.7(10)
C2 C1 N1 Cd1 176.8(5)
C4 C5 N1 C1 0.4(8)
C6 C5 N1 C1 177.2(5)
C4 C5 N1 Cd1 -179.2(4)
C6 C5 N1 Cd1 -2.3(6)
C5 C6 N2 N3 -176.9(4)
C5 C6 N2 Cd1 3.4(6)
O1 C7 N3 N2 0.2(6)
C8 C7 N3 N2 179.3(4)
C6 N2 N3 C7 179.5(4)
Cd1 N2 N3 C7 -0.8(5)
C11 C12 N4 C8 -1.6(7)
C9 C8 N4 C12 2.7(7)
C7 C8 N4 C12 -177.1(4)
N3 C7 O1 Cd1 0.5(6)
C8 C7 O1 Cd1 -178.6(3)
